data_7033749
loop_
_publ_author_name
'Rodr\'iguez-Rodr\'iguez, Aurora'
'Garda, Zolt\'an'
'Ruscs\'ak, Erika'
'Esteban-G\'omez, David'
'de Blas, Andr\'es'
'Rodr\'iguez-Blas, Teresa'
'Lima, Lu\'is M P'
'Beyler, Maryline'
'Tripier, Rapha\"el'
'Tircs\'o, Gyula'
'Platas-Iglesias, Carlos'

_publ_section_title
;
 Stable Mn(2+), Cu(2+) and Ln(3+) complexes with cyclen-based ligands
 functionalized with picolinate pendant arms.
;
_journal_issue 11
_journal_name_full 'Dalton transactions (Cambridge, England : 2003)'
_journal_page_first 5017
_journal_page_last 5031
_journal_paper_doi 10.1039/c4dt02985b
_journal_volume 44
_journal_year 2015
_chemical_absolute_configuration ad
_chemical_formula_moiety
;
        C24 H32 Cu N6 O4, 5(H2 O)
;
_chemical_formula_sum 'C24 H42 Cu N6 O9'
_chemical_formula_weight 622.18
_chemical_name_systematic
;
 ?
;
_space_group_IT_number 19
_symmetry_cell_setting orthorhombic
_symmetry_Int_Tables_number 19
_symmetry_space_group_name_Hall 'P 2ac 2ab'
_symmetry_space_group_name_H-M 'P 21 21 21'
_atom_sites_solution_hydrogens geom
_atom_sites_solution_primary direct
_atom_sites_solution_secondary difmap
_audit_creation_date 2011-12-02T11:06:46-00:00
_audit_creation_method 'WinGX routine CIF_UPDATE'
_audit_update_record
;
2014-07-22 deposited with the CCDC.
2015-01-20 downloaded from the CCDC.
;
_cell_angle_alpha 90
_cell_angle_beta 90
_cell_angle_gamma 90
_cell_formula_units_Z 4
_cell_length_a 10.2042(7)
_cell_length_b 16.8211(11)
_cell_length_c 16.8403(11)
_cell_measurement_reflns_used 4265
_cell_measurement_temperature 300(2)
_cell_measurement_theta_max 31.6979
_cell_measurement_theta_min 3.1278
_cell_volume 2890.6(3)
_computing_cell_refinement
;
        CrysAlis RED, Oxford Diffraction Ltd.,
        Version 1.171.33.52 (release 06-11-2009 CrysAlis171 .NET)
        (compiled Nov  6 2009,16:24:50)
;
_computing_data_collection
;
        CrysAlis CCD, Oxford Diffraction Ltd.,
        Version 1.171.33.52 (release 06-11-2009 CrysAlis171 .NET)
        (compiled Nov  6 2009,16:24:50)
;
_computing_data_reduction
;
        CrysAlis RED, Oxford Diffraction Ltd.,
        Version 1.171.33.52 (release 06-11-2009 CrysAlis171 .NET)
        (compiled Nov  6 2009,16:24:50)
;
_computing_molecular_graphics 'ORTEP3 for Windows (Farrugia, 1997)'
_computing_publication_material 'PLATON (Spek, 1980-2002)'
_computing_structure_refinement 'SHELXL-97 (Sheldrick, 2008)'
_computing_structure_solution 'SHELXS-97 (Sheldrick, 1997)'
_diffrn_ambient_temperature 300(2)
_diffrn_detector 'CCD plate'
_diffrn_detector_area_resol_mean 8.3622
_diffrn_measured_fraction_theta_full 0.998
_diffrn_measured_fraction_theta_max 0.998
_diffrn_measurement_device 'Kappa-geometry diffractometer'
_diffrn_measurement_device_type 'Xcalibur, Sapphire2, large Be window'
_diffrn_measurement_method '\w scans'
_diffrn_orient_matrix_UB_11 0.0369989275
_diffrn_orient_matrix_UB_12 -0.0229092152
_diffrn_orient_matrix_UB_13 -0.0272955363
_diffrn_orient_matrix_UB_21 -0.043599363
_diffrn_orient_matrix_UB_22 0.0109732361
_diffrn_orient_matrix_UB_23 -0.0308618761
_diffrn_orient_matrix_UB_31 0.0394993655
_diffrn_orient_matrix_UB_32 0.0336066113
_diffrn_orient_matrix_UB_33 -0.0084996108
_diffrn_radiation_monochromator graphite
_diffrn_radiation_probe x-ray
_diffrn_radiation_type MoK\a
_diffrn_radiation_wavelength 0.71073
_diffrn_reflns_av_R_equivalents 0.0952
_diffrn_reflns_av_unetI/netI 0.1448
_diffrn_reflns_limit_h_max 12
_diffrn_reflns_limit_h_min -11
_diffrn_reflns_limit_k_max 21
_diffrn_reflns_limit_k_min -19
_diffrn_reflns_limit_l_max 21
_diffrn_reflns_limit_l_min -21
_diffrn_reflns_number 22452
_diffrn_reflns_theta_full 26.37
_diffrn_reflns_theta_max 26.37
_diffrn_reflns_theta_min 3.14
_diffrn_source 'sealed X-ray tube'
_exptl_absorpt_coefficient_mu 0.815
_exptl_absorpt_correction_T_max 0.970
_exptl_absorpt_correction_T_min 0.938
_exptl_absorpt_correction_type analytical
_exptl_absorpt_process_details
;
        CrysAlis RED, Oxford Diffraction Ltd.,
        Version 1.171.33.52 (release 06-11-2009 CrysAlis171 .NET)
        (compiled Nov  6 2009,16:24:50)
Analytical numeric absorption correction using a multifaceted crystal
                        model based on expressions derived by R.C. Clark & J.S.
        (Clark, R. C. & Reid, J. S. (1995). Acta Cryst. A51, 887-897)
;
_exptl_crystal_colour blue
_exptl_crystal_density_diffrn 1.43
_exptl_crystal_density_method 'not measured'
_exptl_crystal_description
;
        truncated triangle, main faces {0 1 1}
;
_exptl_crystal_F_000 1316
_exptl_crystal_size_max 0.12
_exptl_crystal_size_mid 0.09
_exptl_crystal_size_min 0.04
_refine_diff_density_max 0.712
_refine_diff_density_min -0.319
_refine_diff_density_rms 0.059
_refine_ls_abs_structure_details
;
Flack H D (1983), Acta Cryst. A39, 876-881
2585 Friedel pairs
;
_refine_ls_abs_structure_Flack -0.010(19)
_refine_ls_extinction_method none
_refine_ls_goodness_of_fit_ref 0.817
_refine_ls_hydrogen_treatment mixed
_refine_ls_matrix_type full
_refine_ls_number_parameters 387
_refine_ls_number_reflns 5901
_refine_ls_number_restraints 195
_refine_ls_restrained_S_all 0.998
_refine_ls_R_factor_all 0.1087
_refine_ls_R_factor_gt 0.0516
_refine_ls_shift/su_max 0
_refine_ls_shift/su_mean 0
_refine_ls_structure_factor_coef Fsqd
_refine_ls_weighting_details 'calc w=1/[\s^2^(Fo^2^)+(0.0385P)^2^+0.0000P] where P=(Fo^2^+2Fc^2^)/3'
_refine_ls_weighting_scheme calc
_refine_ls_wR_factor_gt 0.0804
_refine_ls_wR_factor_ref 0.0907
_reflns_number_gt 3242
_reflns_number_total 5901
_reflns_threshold_expression >2\s(I)
_cod_data_source_file c4dt02985b2.cif
_cod_data_source_block zlcul2-b
_cod_depositor_comments
;
The following automatic conversions were performed:

'_diffrn_radiation_probe' value 'X-ray' changed to 'x-ray' according
to
/usr/data/users/saulius/crontab/automatic-downloads/rss-feeds/RSC/lib/dictionaries/cif_core.dic
dictionary named 'cif_core.dic' version 2.4.2 from 2011-04-26.

Automatic conversion script
Id: cif_fix_values 3008 2015-01-20 13:52:24Z robertas 

 Adding full bibliography for 7033749--7033750.cif.
;
_cod_original_sg_symbol_Hall P2ac2ab
_cod_original_sg_symbol_H-M P212121
_cod_database_code 7033749

loop_
_symmetry_equiv_pos_as_xyz
'x, y, z'
'-x+1/2, -y, z+1/2'
'-x, y+1/2, -z+1/2'
'x+1/2, -y+1/2, -z'

loop_
_atom_site_label
_atom_site_type_symbol
_atom_site_fract_x
_atom_site_fract_y
_atom_site_fract_z
_atom_site_U_iso_or_equiv
_atom_site_adp_type
_atom_site_occupancy
_atom_site_symmetry_multiplicity
_atom_site_calc_flag
_atom_site_refinement_flags
_atom_site_disorder_assembly
_atom_site_disorder_group
O5 O 0.5018(6) 0.0774(3) 0.6216(3) 0.0856(17) Uani 1 1 d D . .
O6 O 0.1620(6) 0.0375(4) 0.1987(5) 0.123(2) Uani 1 1 d D . .
O7 O 0.8809(6) 0.0591(3) 0.0597(3) 0.0734(14) Uani 1 1 d D . .
O8 O 0.7310(4) -0.1592(3) 0.4474(3) 0.0570(13) Uani 1 1 d D . .
O9 O 0.9072(5) -0.3405(2) 0.4173(3) 0.0683(14) Uani 1 1 d D . .
H5E H 0.474(6) 0.113(4) 0.591(4) 0.102 Uiso 1 1 d D . .
H5F H 0.575(5) 0.064(4) 0.597(4) 0.102 Uiso 1 1 d D . .
H6E H 0.109(6) 0.075(3) 0.193(5) 0.102 Uiso 1 1 d D . .
H6F H 0.128(7) 0.000(3) 0.230(4) 0.102 Uiso 1 1 d D . .
H7E H 0.845(6) 0.084(4) 0.021(3) 0.102 Uiso 1 1 d D . .
H7F H 0.951(4) 0.087(4) 0.064(4) 0.102 Uiso 1 1 d D . .
H8E H 0.811(3) -0.162(4) 0.442(5) 0.102 Uiso 1 1 d D . .
H8F H 0.701(6) -0.195(3) 0.477(4) 0.102 Uiso 1 1 d D . .
H9E H 0.949(6) -0.297(3) 0.420(4) 0.102 Uiso 1 1 d D . .
H9F H 0.845(5) -0.337(4) 0.450(4) 0.102 Uiso 1 1 d D . .
C1 C 0.5638(6) 0.0596(4) 0.1529(3) 0.0482(17) Uani 1 1 d DU . .
H1A H 0.6555 0.0464 0.1452 0.058 Uiso 1 1 calc R . .
H1B H 0.5182 0.0505 0.1032 0.058 Uiso 1 1 calc R . .
C2 C 0.5073(6) 0.0082(4) 0.2156(3) 0.0504(18) Uani 1 1 d DU A .
H2A H 0.4146 0.0198 0.2204 0.06 Uiso 1 1 calc R . .
H2B H 0.5157 -0.0469 0.1993 0.06 Uiso 1 1 calc R . .
C3A C 0.7194(9) -0.0198(7) 0.2919(7) 0.021(3) Uiso 0.5 1 d PDU A 1
H3A1 H 0.7341 -0.0481 0.3414 0.025 Uiso 0.5 1 calc PR A 1
H3A2 H 0.7215 -0.059 0.2497 0.025 Uiso 0.5 1 calc PR A 1
C4A C 0.8296(10) 0.0341(7) 0.2800(7) 0.028(3) Uiso 0.5 1 d PDU A 1
H4A1 H 0.9119 0.0076 0.2913 0.034 Uiso 0.5 1 calc PR A 1
H4A2 H 0.8313 0.0537 0.2259 0.034 Uiso 0.5 1 calc PR A 1
C5A C 0.9048(9) 0.1703(5) 0.3241(6) 0.019(2) Uiso 0.5 1 d PDU A 1
H5A1 H 0.9222 0.1933 0.3758 0.022 Uiso 0.5 1 calc PR A 1
H5A2 H 0.9874 0.1515 0.3026 0.022 Uiso 0.5 1 calc PR A 1
C6A C 0.8601(12) 0.2224(9) 0.2798(9) 0.055(5) Uiso 0.5 1 d PDU A 1
H6A1 H 0.8898 0.2094 0.2266 0.066 Uiso 0.5 1 calc PR A 1
H6A2 H 0.9037 0.2715 0.2944 0.066 Uiso 0.5 1 calc PR A 1
C3B C 0.6679(13) -0.0369(8) 0.3113(11) 0.071(5) Uiso 0.5 1 d PDU A 2
H3B1 H 0.6622 -0.0827 0.2765 0.085 Uiso 0.5 1 calc PR A 2
H3B2 H 0.6642 -0.0546 0.3661 0.085 Uiso 0.5 1 calc PR A 2
C4B C 0.7864(17) 0.0090(8) 0.2960(11) 0.083(6) Uiso 0.5 1 d PDU A 2
H4B1 H 0.7938 0.0147 0.2388 0.1 Uiso 0.5 1 calc PR A 2
H4B2 H 0.86 -0.0234 0.313 0.1 Uiso 0.5 1 calc PR A 2
C5B C 0.8873(15) 0.1384(8) 0.2802(9) 0.084(4) Uiso 0.5 1 d PDU A 2
H5B1 H 0.8991 0.1039 0.2346 0.101 Uiso 0.5 1 calc PR A 2
H5B2 H 0.9725 0.1435 0.3051 0.101 Uiso 0.5 1 calc PR A 2
C6B C 0.8542(12) 0.2163(8) 0.2492(9) 0.044(4) Uiso 0.5 1 d PDU A 2
H6B1 H 0.8603 0.2154 0.1917 0.053 Uiso 0.5 1 calc PR A 2
H6B2 H 0.9171 0.2549 0.2687 0.053 Uiso 0.5 1 calc PR A 2
C7 C 0.6667(6) 0.2673(3) 0.1952(4) 0.0518(17) Uani 1 1 d DU A .
H7A H 0.7287 0.3034 0.1707 0.062 Uiso 1 1 calc R . .
H7B H 0.5858 0.2963 0.2039 0.062 Uiso 1 1 calc R . .
C8 C 0.6407(7) 0.2004(4) 0.1398(3) 0.0580(18) Uani 1 1 d DU . .
H8A H 0.6025 0.2208 0.0912 0.07 Uiso 1 1 calc R . .
H8B H 0.7227 0.1744 0.1264 0.07 Uiso 1 1 calc R . .
C9 C 0.4169(5) 0.1720(3) 0.1736(3) 0.0433(16) Uani 1 1 d U . .
H9A H 0.3597 0.1289 0.1576 0.052 Uiso 1 1 calc R . .
H9B H 0.4109 0.2132 0.1334 0.052 Uiso 1 1 calc R . .
C10 C 0.3684(7) 0.2048(3) 0.2499(3) 0.0342(14) Uani 1 1 d U A .
C11 C 0.2525(6) 0.2486(4) 0.2536(4) 0.0484(18) Uani 1 1 d U . .
H11 H 0.205 0.2595 0.2078 0.058 Uiso 1 1 calc R . .
C12 C 0.2102(6) 0.2750(4) 0.3256(4) 0.0519(17) Uani 1 1 d U . .
H12 H 0.1335 0.3046 0.3292 0.062 Uiso 1 1 calc R . .
C13 C 0.2810(6) 0.2579(3) 0.3930(4) 0.0418(16) Uani 1 1 d U . .
H13 H 0.2523 0.2756 0.4424 0.05 Uiso 1 1 calc R . .
C14 C 0.3937(6) 0.2147(3) 0.3866(3) 0.0294(13) Uani 1 1 d U A .
C15 C 0.4795(6) 0.1936(3) 0.4573(3) 0.0351(15) Uani 1 1 d U A .
C16 C 0.8304(5) 0.0795(4) 0.4187(3) 0.0375(15) Uani 1 1 d U A .
H16A H 0.7631 0.0429 0.4367 0.045 Uiso 1 1 calc R . .
H16B H 0.8196 0.1285 0.4483 0.045 Uiso 1 1 calc R . .
C17 C 0.9613(6) 0.0448(4) 0.4395(3) 0.0350(15) Uani 1 1 d U . .
C18 C 1.0626(6) 0.0933(4) 0.4664(4) 0.0502(18) Uani 1 1 d U . .
H18 H 1.0512 0.1481 0.47 0.06 Uiso 1 1 calc R . .
C19 C 1.1795(6) 0.0591(4) 0.4875(4) 0.0485(18) Uani 1 1 d U . .
H19 H 1.2491 0.0901 0.5051 0.058 Uiso 1 1 calc R . .
C20 C 1.1916(6) -0.0220(4) 0.4822(4) 0.0430(16) Uani 1 1 d U . .
H20 H 1.2696 -0.0467 0.4965 0.052 Uiso 1 1 calc R . .
C21 C 1.0866(5) -0.0668(3) 0.4552(3) 0.0293(13) Uani 1 1 d U . .
C22 C 1.0953(6) -0.1570(3) 0.4518(3) 0.0383(15) Uani 1 1 d U . .
C23A C 0.5074(13) -0.0139(8) 0.3643(7) 0.040(3) Uiso 0.5 1 d PDU A 1
H23A H 0.5603 -0.0029 0.4101 0.059 Uiso 0.5 1 calc PR A 1
H23B H 0.4971 -0.0703 0.3585 0.059 Uiso 0.5 1 calc PR A 1
H23C H 0.4228 0.0104 0.3707 0.059 Uiso 0.5 1 calc PR A 1
C23B C 0.4492(15) -0.0021(11) 0.3440(10) 0.094(7) Uiso 0.5 1 d PDU A 2
H23D H 0.3803 0.0348 0.3317 0.141 Uiso 0.5 1 calc PR A 2
H23E H 0.4703 0.0016 0.3995 0.141 Uiso 0.5 1 calc PR A 2
H23F H 0.4208 -0.0551 0.3319 0.141 Uiso 0.5 1 calc PR A 2
C24 C 0.7072(6) 0.3078(4) 0.3297(4) 0.064(2) Uani 1 1 d DU A .
H24A H 0.6163 0.3199 0.3378 0.095 Uiso 1 1 calc R . .
H24B H 0.7512 0.3538 0.309 0.095 Uiso 1 1 calc R . .
H24C H 0.7463 0.2929 0.3794 0.095 Uiso 1 1 calc R . .
N1 N 0.5515(4) 0.1425(3) 0.1756(3) 0.0361(10) Uani 1 1 d DU . .
N2 N 0.5697(5) 0.0178(3) 0.2950(3) 0.0535(15) Uani 1 1 d DU . .
N3 N 0.8071(5) 0.0966(3) 0.3342(3) 0.0513(15) Uani 1 1 d DU . .
N4 N 0.7195(4) 0.2416(3) 0.2728(3) 0.0429(13) Uani 1 1 d DU . .
N5 N 0.4389(4) 0.1901(2) 0.3145(3) 0.0309(10) Uani 1 1 d U . .
N6 N 0.9724(4) -0.0338(3) 0.4339(3) 0.0312(11) Uani 1 1 d U . .
O1 O 0.5868(4) 0.1614(2) 0.4403(2) 0.0473(12) Uani 1 1 d U . .
O2 O 0.4373(4) 0.2096(2) 0.5240(2) 0.0499(12) Uani 1 1 d U . .
O3 O 1.0038(4) -0.1924(2) 0.4181(3) 0.0640(14) Uani 1 1 d U . .
O4 O 1.1929(4) -0.1884(2) 0.4825(2) 0.0526(12) Uani 1 1 d U . .
Cu1 Cu 0.62103(6) 0.13949(4) 0.31313(4) 0.03330(18) Uani 1 1 d U A .

loop_
_atom_site_aniso_label
_atom_site_aniso_U_11
_atom_site_aniso_U_22
_atom_site_aniso_U_33
_atom_site_aniso_U_23
_atom_site_aniso_U_13
_atom_site_aniso_U_12
O5 0.123(5) 0.062(4) 0.072(4) 0.003(3) -0.007(3) 0.003(3)
O6 0.081(5) 0.136(6) 0.154(7) 0.039(6) -0.005(5) -0.002(4)
O7 0.071(3) 0.055(3) 0.094(4) 0.010(3) -0.005(4) -0.001(3)
O8 0.056(3) 0.053(3) 0.062(3) 0.015(2) 0.003(3) 0.006(3)
O9 0.062(4) 0.042(3) 0.101(4) -0.008(3) 0.008(3) -0.006(2)
C1 0.051(4) 0.064(4) 0.030(3) -0.011(3) -0.012(3) 0.007(3)
C2 0.048(4) 0.047(4) 0.056(4) -0.012(3) -0.004(3) -0.017(3)
C7 0.057(4) 0.047(4) 0.052(4) 0.008(3) 0.009(4) -0.003(3)
C8 0.062(5) 0.075(5) 0.038(4) 0.017(3) 0.004(4) 0.006(4)
C9 0.042(4) 0.054(4) 0.035(4) -0.007(3) -0.012(3) 0.009(3)
C10 0.029(3) 0.035(4) 0.038(3) -0.003(3) -0.008(3) -0.002(3)
C11 0.037(4) 0.062(5) 0.046(4) -0.005(4) -0.007(3) 0.014(4)
C12 0.028(3) 0.070(5) 0.058(4) -0.009(4) -0.001(3) 0.015(3)
C13 0.039(4) 0.043(4) 0.044(4) -0.010(3) 0.007(3) 0.002(3)
C14 0.027(3) 0.027(3) 0.035(3) -0.003(3) 0.006(3) -0.005(3)
C15 0.043(4) 0.033(4) 0.029(3) -0.004(3) 0.005(3) -0.004(3)
C16 0.035(3) 0.036(4) 0.042(3) -0.006(3) -0.003(3) 0.007(3)
C17 0.036(3) 0.035(4) 0.034(3) -0.008(3) -0.004(3) 0.008(3)
C18 0.047(4) 0.034(4) 0.070(5) -0.006(4) -0.017(4) 0.006(3)
C19 0.041(4) 0.032(4) 0.072(5) -0.006(4) -0.012(4) -0.010(3)
C20 0.032(3) 0.040(4) 0.056(4) 0.006(3) -0.007(3) 0.009(3)
C21 0.033(4) 0.031(3) 0.023(3) 0.000(3) 0.007(3) 0.004(3)
C22 0.047(4) 0.032(4) 0.036(3) 0.000(3) 0.016(3) 0.007(3)
C24 0.067(5) 0.038(4) 0.085(6) -0.011(4) -0.021(4) -0.003(3)
N1 0.037(2) 0.046(3) 0.025(2) -0.001(3) 0.002(2) 0.002(2)
N2 0.078(4) 0.047(3) 0.036(3) -0.003(3) 0.001(3) -0.011(3)
N3 0.042(3) 0.062(4) 0.050(3) 0.026(3) 0.010(3) 0.018(3)
N4 0.026(3) 0.043(3) 0.059(3) -0.010(3) -0.003(3) 0.002(2)
N5 0.030(2) 0.037(3) 0.027(2) -0.004(3) -0.003(2) 0.000(2)
N6 0.033(3) 0.031(3) 0.030(3) 0.000(2) 0.001(2) 0.006(2)
O1 0.041(3) 0.071(3) 0.029(2) -0.005(2) 0.0003(19) 0.025(2)
O2 0.052(3) 0.067(3) 0.030(2) -0.007(2) 0.011(2) 0.015(2)
O3 0.056(3) 0.029(3) 0.107(4) -0.004(3) -0.003(3) -0.003(2)
O4 0.065(3) 0.044(3) 0.049(3) 0.005(2) 0.002(2) 0.025(2)
Cu1 0.0319(3) 0.0379(4) 0.0301(3) 0.0014(4) -0.0016(4) 0.0058(4)

loop_
_atom_type_symbol
_atom_type_description
_atom_type_scat_dispersion_real
_atom_type_scat_dispersion_imag
_atom_type_scat_source
C C 0.0033 0.0016 'International Tables Vol C Tables 4.2.6.8 and 6.1.1.4'
H H 0 0 'International Tables Vol C Tables 4.2.6.8 and 6.1.1.4'
N N 0.0061 0.0033 'International Tables Vol C Tables 4.2.6.8 and 6.1.1.4'
O O 0.0106 0.006 'International Tables Vol C Tables 4.2.6.8 and 6.1.1.4'
Cu Cu 0.3201 1.2651 'International Tables Vol C Tables 4.2.6.8 and 6.1.1.4'

loop_
_exptl_crystal_face_index_h
_exptl_crystal_face_index_k
_exptl_crystal_face_index_l
_exptl_crystal_face_perp_dist
0 -1 -1 0.01
-1 1 0 0.025
1 -1 0 0.0494
1 0 1 0.065
-1 0 -1 0.03
-1 -1 0 0.03
1 1 0 0.055
0 -1 1 0.03
0 1 -1 0.065
0 1 1 0.03

loop_
_geom_angle_atom_site_label_1
_geom_angle_atom_site_label_2
_geom_angle_atom_site_label_3
_geom_angle
H5E O5 H5F 100(5)
H6E O6 H6F 110(5)
H7E O7 H7F 99(5)
H8E O8 H8F 112(5)
H9E O9 H9F 106(5)
N1 C1 C2 109.8(5)
N1 C1 H1A 109.7
C2 C1 H1A 109.7
N1 C1 H1B 109.7
C2 C1 H1B 109.7
H1A C1 H1B 108.2
N2 C2 C1 114.2(5)
N2 C2 H2A 108.7
C1 C2 H2A 108.7
N2 C2 H2B 108.7
C1 C2 H2B 108.7
H2A C2 H2B 107.6
C4A C3A N2 118.6(8)
C4A C3A H3A1 107.7
N2 C3A H3A1 107.7
C4A C3A H3A2 107.7
N2 C3A H3A2 107.7
H3A1 C3A H3A2 107.1
N3 C4A C3A 104.4(8)
N3 C4A H4A1 110.9
C3A C4A H4A1 110.9
N3 C4A H4A2 110.9
C3A C4A H4A2 110.9
H4A1 C4A H4A2 108.9
C6A C5A N3 112.5(10)
C6A C5A H5A1 109.1
N3 C5A H5A1 109.1
C6A C5A H5A2 109.1
N3 C5A H5A2 109.1
H5A1 C5A H5A2 107.8
C5A C6A N4 124.1(12)
C5A C6A H6A1 106.3
N4 C6A H6A1 106.3
C5A C6A H6A2 106.3
N4 C6A H6A2 106.3
H6A1 C6A H6A2 106.4
N2 C3B C4B 102.3(11)
N2 C3B H3B1 111.3
C4B C3B H3B1 111.3
N2 C3B H3B2 111.3
C4B C3B H3B2 111.3
H3B1 C3B H3B2 109.2
C3B C4B N3 121.2(12)
C3B C4B H4B1 107
N3 C4B H4B1 107
C3B C4B H4B2 107
N3 C4B H4B2 107
H4B1 C4B H4B2 106.8
N3 C5B C6B 123.1(12)
N3 C5B H5B1 106.5
C6B C5B H5B1 106.5
N3 C5B H5B2 106.5
C6B C5B H5B2 106.5
H5B1 C5B H5B2 106.5
C5B C6B N4 112.1(11)
C5B C6B H6B1 109.2
N4 C6B H6B1 109.2
C5B C6B H6B2 109.2
N4 C6B H6B2 109.2
H6B1 C6B H6B2 107.9
N4 C7 C8 113.5(5)
N4 C7 H7A 108.9
C8 C7 H7A 108.9
N4 C7 H7B 108.9
C8 C7 H7B 108.9
H7A C7 H7B 107.7
N1 C8 C7 110.9(5)
N1 C8 H8A 109.5
C7 C8 H8A 109.5
N1 C8 H8B 109.5
C7 C8 H8B 109.5
H8A C8 H8B 108.1
N1 C9 C10 114.8(5)
N1 C9 H9A 108.6
C10 C9 H9A 108.6
N1 C9 H9B 108.6
C10 C9 H9B 108.6
H9A C9 H9B 107.5
N5 C10 C11 121.4(5)
N5 C10 C9 117.4(5)
C11 C10 C9 121.2(5)
C12 C11 C10 118.8(6)
C12 C11 H11 120.6
C10 C11 H11 120.6
C11 C12 C13 120.0(6)
C11 C12 H12 120
C13 C12 H12 120
C14 C13 C12 119.2(6)
C14 C13 H13 120.4
C12 C13 H13 120.4
N5 C14 C13 121.1(5)
N5 C14 C15 115.6(5)
C13 C14 C15 123.3(5)
O2 C15 O1 127.4(6)
O2 C15 C14 117.5(5)
O1 C15 C14 115.2(5)
N3 C16 C17 116.5(5)
N3 C16 H16A 108.2
C17 C16 H16A 108.2
N3 C16 H16B 108.2
C17 C16 H16B 108.2
H16A C16 H16B 107.3
N6 C17 C18 122.8(5)
N6 C17 C16 116.5(5)
C18 C17 C16 120.7(5)
C19 C18 C17 118.9(6)
C19 C18 H18 120.5
C17 C18 H18 120.5
C18 C19 C20 118.6(6)
C18 C19 H19 120.7
C20 C19 H19 120.7
C19 C20 C21 119.5(6)
C19 C20 H20 120.3
C21 C20 H20 120.3
N6 C21 C20 122.3(5)
N6 C21 C22 117.1(5)
C20 C21 C22 120.6(5)
O4 C22 O3 126.1(6)
O4 C22 C21 117.2(6)
O3 C22 C21 116.8(6)
N2 C23A H23A 109.5
N2 C23A H23B 109.5
H23A C23A H23B 109.5
N2 C23A H23C 109.5
H23A C23A H23C 109.5
H23B C23A H23C 109.5
N2 C23B H23D 109.5
N2 C23B H23E 109.5
H23D C23B H23E 109.5
N2 C23B H23F 109.5
H23D C23B H23F 109.5
H23E C23B H23F 109.5
N4 C24 H24A 109.5
N4 C24 H24B 109.5
H24A C24 H24B 109.5
N4 C24 H24C 109.5
H24A C24 H24C 109.5
H24B C24 H24C 109.5
C1 N1 C8 118.5(5)
C1 N1 C9 113.7(4)
C8 N1 C9 110.5(5)
C1 N1 Cu1 101.9(3)
C8 N1 Cu1 103.0(3)
C9 N1 Cu1 107.7(3)
C3B N2 C23A 85.0(9)
C3B N2 C2 114.5(9)
C23A N2 C2 120.0(7)
C3B N2 C23B 109.4(10)
C23A N2 C23B 27.8(8)
C2 N2 C23B 96.7(8)
C3B N2 C3A 23.9(7)
C23A N2 C3A 107.1(8)
C2 N2 C3A 109.0(5)
C23B N2 C3A 132.9(9)
C3B N2 Cu1 115.5(7)
C23A N2 Cu1 110.5(6)
C2 N2 Cu1 109.7(4)
C23B N2 Cu1 109.4(7)
C3A N2 Cu1 98.3(4)
C4A N3 C5B 82.0(8)
C4A N3 C16 116.9(6)
C5B N3 C16 128.9(8)
C4A N3 C5A 114.1(7)
C5B N3 C5A 35.3(7)
C16 N3 C5A 98.9(5)
C4A N3 C4B 24.1(7)
C5B N3 C4B 105.8(10)
C16 N3 C4B 103.0(8)
C5A N3 C4B 138.0(8)
C4A N3 Cu1 107.4(5)
C5B N3 Cu1 104.4(7)
C16 N3 Cu1 112.5(3)
C5A N3 Cu1 106.5(4)
C4B N3 Cu1 97.5(7)
C7 N4 C24 108.8(5)
C7 N4 C6A 119.2(7)
C24 N4 C6A 101.3(7)
C7 N4 C6B 100.6(7)
C24 N4 C6B 117.7(7)
C6A N4 C6B 20.5(8)
C7 N4 Cu1 110.5(3)
C24 N4 Cu1 111.5(4)
C6A N4 Cu1 105.1(6)
C6B N4 Cu1 107.1(6)
C10 N5 C14 119.4(4)
C10 N5 Cu1 124.1(4)
C14 N5 Cu1 116.3(4)
C17 N6 C21 117.9(5)
C15 O1 Cu1 115.6(4)
N5 Cu1 N3 168.8(2)
N5 Cu1 N4 95.61(18)
N3 Cu1 N4 84.31(19)
N5 Cu1 N2 100.27(19)
N3 Cu1 N2 85.1(2)
N4 Cu1 N2 148.68(19)
N5 Cu1 O1 76.99(17)
N3 Cu1 O1 92.16(17)
N4 Cu1 O1 104.67(17)
N2 Cu1 O1 105.12(16)
N5 Cu1 N1 74.66(17)
N3 Cu1 N1 116.20(17)
N4 Cu1 N1 79.27(17)
N2 Cu1 N1 79.17(17)
O1 Cu1 N1 151.64(14)

loop_
_geom_bond_atom_site_label_1
_geom_bond_atom_site_label_2
_geom_bond_distance
O5 H5E 0.84(2)
O5 H5F 0.88(2)
O6 H6E 0.84(2)
O6 H6F 0.89(2)
O7 H7E 0.85(2)
O7 H7F 0.86(2)
O8 H8E 0.82(2)
O8 H8F 0.83(2)
O9 H9E 0.85(2)
O9 H9F 0.84(2)
C1 N1 1.453(6)
C1 C2 1.482(7)
C1 H1A 0.97
C1 H1B 0.97
C2 N2 1.490(7)
C2 H2A 0.97
C2 H2B 0.97
C3A C4A 1.458(13)
C3A N2 1.654(10)
C3A H3A1 0.97
C3A H3A2 0.97
C4A N3 1.412(10)
C4A H4A1 0.97
C4A H4A2 0.97
C5A C6A 1.238(11)
C5A N3 1.600(9)
C5A H5A1 0.97
C5A H5A2 0.97
C6A N4 1.475(12)
C6A H6A1 0.97
C6A H6A2 0.97
C3B N2 1.387(12)
C3B C4B 1.457(14)
C3B H3B1 0.97
C3B H3B2 0.97
C4B N3 1.623(13)
C4B H4B1 0.97
C4B H4B2 0.97
C5B N3 1.410(12)
C5B C6B 1.451(14)
C5B H5B1 0.97
C5B H5B2 0.97
C6B N4 1.493(11)
C6B H6B1 0.97
C6B H6B2 0.97
C7 N4 1.477(7)
C7 C8 1.486(7)
C7 H7A 0.97
C7 H7B 0.97
C8 N1 1.462(7)
C8 H8A 0.97
C8 H8B 0.97
C9 N1 1.460(6)
C9 C10 1.483(7)
C9 H9A 0.97
C9 H9B 0.97
C10 N5 1.326(7)
C10 C11 1.395(8)
C11 C12 1.362(8)
C11 H11 0.93
C12 C13 1.375(8)
C12 H12 0.93
C13 C14 1.365(8)
C13 H13 0.93
C14 N5 1.363(6)
C14 C15 1.520(8)
C15 O2 1.233(6)
C15 O1 1.254(6)
C16 N3 1.472(7)
C16 C17 1.499(7)
C16 H16A 0.97
C16 H16B 0.97
C17 N6 1.330(7)
C17 C18 1.393(8)
C18 C19 1.371(8)
C18 H18 0.93
C19 C20 1.373(8)
C19 H19 0.93
C20 C21 1.386(7)
C20 H20 0.93
C21 N6 1.340(6)
C21 C22 1.520(8)
C22 O4 1.240(7)
C22 O3 1.245(7)
C23A N2 1.432(10)
C23A H23A 0.96
C23A H23B 0.96
C23A H23C 0.96
C23B N2 1.518(13)
C23B H23D 0.96
C23B H23E 0.96
C23B H23F 0.96
C24 N4 1.476(7)
C24 H24A 0.96
C24 H24B 0.96
C24 H24C 0.96
N1 Cu1 2.423(4)
N2 Cu1 2.135(5)
N3 Cu1 2.062(5)
N4 Cu1 2.102(5)
N5 Cu1 2.045(4)
O1 Cu1 2.201(4)

loop_
_geom_hbond_atom_site_label_D
_geom_hbond_atom_site_label_H
_geom_hbond_atom_site_label_A
_geom_hbond_distance_DH
_geom_hbond_distance_HA
_geom_hbond_distance_DA
_geom_hbond_angle_DHA
_geom_hbond_site_symmetry_A
O5 H5E O2 0.84(2) 2.02(3) 2.843(7) 168(8) .
O5 H5F O7 0.88(2) 2.21(6) 2.791(7) 123(6) 2_655
O6 H6E O9 0.84(2) 2.34(6) 2.920(8) 126(7) 3_655
O6 H6F O5 0.89(2) 2.61(8) 2.867(10) 98(6) 2_554
O7 H7E O8 0.85(2) 1.94(3) 2.777(7) 168(8) 2_654
O7 H7F O9 0.86(2) 1.91(3) 2.770(7) 172(8) 3_755
O8 H8E O3 0.82(2) 2.08(3) 2.882(6) 168(8) .
O8 H8F O4 0.83(2) 2.08(4) 2.849(6) 153(7) 4_446
O9 H9E O3 0.85(2) 1.85(3) 2.679(6) 166(8) .
O9 H9F O4 0.84(2) 1.97(3) 2.805(7) 171(8) 4_446
